data_7116020
loop_
_publ_author_name
'Nicolas Veiga'
'Julia Torres'
'Carla Bazzicalupi'
'Antonio Bianchi'
'Carlos Kremer'

_publ_section_title
;
 The copper(II)-phytate-terpyridine ternary system: the first crystal
 structures showing the interaction of phytate with bivalent metal and
 ammonium cations
;
_journal_name_full Chem.Commun.
_journal_page_first 14971
_journal_paper_doi 10.1039/C4cc07226J
_journal_volume 50
_journal_year 2014
_chemical_formula_sum 'C66 H105 Cu4 K N12 O50 P6'
_chemical_formula_weight 2345.70
_chemical_name_systematic
;
 ?
;
_space_group_IT_number 2
_symmetry_cell_setting triclinic
_symmetry_space_group_name_Hall '-P 1'
_symmetry_space_group_name_H-M 'P -1'
_atom_sites_solution_hydrogens geom
_atom_sites_solution_primary direct
_atom_sites_solution_secondary difmap
_audit_creation_method SHELXL-97
_cell_angle_alpha 95.333(3)
_cell_angle_beta 91.597(4)
_cell_angle_gamma 96.973(4)
_cell_formula_units_Z 2
_cell_length_a 13.1214(6)
_cell_length_b 14.4167(5)
_cell_length_c 24.5355(9)
_cell_measurement_reflns_used 9344
_cell_measurement_temperature 100
_cell_measurement_theta_max 69.6371
_cell_measurement_theta_min 4.3034
_cell_volume 4583.4(3)
_computing_cell_refinement
;
CrysAlis RED, Oxford Diffraction Ltd.,
Version 1.171.32.5 (release 08-05-2007 CrysAlis171 .NET)
(compiled May  8 2007,13:10:02)
;
_computing_data_collection
;
CrysAlis CCD, Oxford Diffraction Ltd.,
Version 1.171.32.5 (release 08-05-2007 CrysAlis171 .NET)
(compiled May  8 2007,13:10:02)
;
_computing_data_reduction
;
CrysAlis RED, Oxford Diffraction Ltd.,
Version 1.171.32.5 (release 08-05-2007 CrysAlis171 .NET)
(compiled May  8 2007,13:10:02)
;
_computing_molecular_graphics 'ORTEP3 Ver. 1.01\b (Farrugia, 1997)'
_computing_publication_material 'PARST93 (Nardelli, 1993)'
_computing_structure_refinement 'SHELXL-97 (Sheldrick, 1997)'
_computing_structure_solution 'SIR2004 (Burla, 2004)'
_diffrn_ambient_temperature 100
_diffrn_detector_area_resol_mean 8.1241
_diffrn_measured_fraction_theta_full 0.951
_diffrn_measured_fraction_theta_max 0.951
_diffrn_measurement_device_type 'Xcalibur, Onyx'
_diffrn_measurement_method 'omega scan'
_diffrn_radiation_monochromator graphite
_diffrn_radiation_source 'Enhance (Cu) X-ray Source'
_diffrn_radiation_type CuK\a
_diffrn_radiation_wavelength 1.54184
_diffrn_reflns_av_R_equivalents 0.0743
_diffrn_reflns_av_sigmaI/netI 0.1037
_diffrn_reflns_limit_h_max 15
_diffrn_reflns_limit_h_min -14
_diffrn_reflns_limit_k_max 17
_diffrn_reflns_limit_k_min -16
_diffrn_reflns_limit_l_max 26
_diffrn_reflns_limit_l_min -29
_diffrn_reflns_number 33914
_diffrn_reflns_theta_full 69.76
_diffrn_reflns_theta_max 69.76
_diffrn_reflns_theta_min 4.31
_diffrn_standards_interval_count infinity
_diffrn_standards_interval_time infinity
_diffrn_standards_number 0
_exptl_absorpt_coefficient_mu 3.396
_exptl_absorpt_correction_T_max 1.00000
_exptl_absorpt_correction_T_min 0.81646
_exptl_absorpt_correction_type multi-scan
_exptl_absorpt_process_details
;
CrysAlisPro, Agilent Technologies,
Version 1.171.35.11 (release 16-05-2011 CrysAlis171 .NET)
(compiled May 16 2011,17:55:39)
Empirical absorption correction using spherical harmonics,
 implemented in SCALE3 ABSPACK scaling algorithm.
;
_exptl_crystal_colour green
_exptl_crystal_density_diffrn 1.700
_exptl_crystal_density_method 'not measured'
_exptl_crystal_description prismatic
_exptl_crystal_F_000 2420
_exptl_crystal_size_max 0.2
_exptl_crystal_size_mid 0.1
_exptl_crystal_size_min 0.1
_refine_diff_density_max 1.716
_refine_diff_density_min -1.203
_refine_diff_density_rms 0.138
_refine_ls_extinction_method none
_refine_ls_goodness_of_fit_ref 1.064
_refine_ls_hydrogen_treatment constr
_refine_ls_matrix_type full
_refine_ls_number_parameters 1264
_refine_ls_number_reflns 16448
_refine_ls_number_restraints 126
_refine_ls_restrained_S_all 1.087
_refine_ls_R_factor_all 0.1276
_refine_ls_R_factor_gt 0.0806
_refine_ls_shift/su_max 0.001
_refine_ls_shift/su_mean 0.000
_refine_ls_structure_factor_coef Fsqd
_refine_ls_weighting_details 'calc w=1/[\s^2^(Fo^2^)+(0.1140P)^2^+11.4077P] where P=(Fo^2^+2Fc^2^)/3'
_refine_ls_weighting_scheme calc
_refine_ls_wR_factor_gt 0.2043
_refine_ls_wR_factor_ref 0.2434
_reflns_number_gt 10593
_reflns_number_total 16448
_reflns_threshold_expression >2sigma(I)
_cod_data_source_file c4cc07226j2.cif
_cod_data_source_block K[Cu4(H3L)(terpy)4].26H2O
_cod_original_sg_symbol_H-M P-1
_cod_database_code 7116020

loop_
_symmetry_equiv_pos_as_xyz
'x, y, z'
'-x, -y, -z'

loop_
_atom_site_label
_atom_site_type_symbol
_atom_site_fract_x
_atom_site_fract_y
_atom_site_fract_z
_atom_site_U_iso_or_equiv
_atom_site_adp_type
_atom_site_occupancy
_atom_site_symmetry_multiplicity
_atom_site_calc_flag
_atom_site_refinement_flags
Cu1 Cu 0.70277(7) 0.35233(7) 0.98718(4) 0.0230(2) Uani 1 1 d .
Cu2 Cu 0.67390(8) 0.10581(7) 0.91352(4) 0.0263(3) Uani 1 1 d .
Cu3 Cu 0.66480(8) 0.46630(7) 0.58946(4) 0.0236(2) Uani 1 1 d .
Cu4 Cu 0.78031(9) 0.03186(8) 0.56671(5) 0.0383(3) Uani 1 1 d .
K1 K 0.94427(18) 0.02368(17) 0.83699(10) 0.0640(7) Uani 1 1 d .
OW1 O 0.6744(5) -0.0430(4) 0.8848(3) 0.0480(16) Uani 1 1 d .
OW2 O 0.8429(7) -0.1348(5) 0.8819(4) 0.080(2) Uani 1 1 d .
OW3 O 0.7931(4) 0.4920(3) 0.9920(2) 0.0265(11) Uani 1 1 d .
N1 N 0.5799(4) 0.3813(4) 0.9424(2) 0.0257(13) Uani 1 1 d .
C1 C 0.5786(6) 0.3941(5) 0.8887(3) 0.0293(16) Uani 1 1 d .
H1 H 0.6380 0.3898 0.8693 0.035 Uiso 1 1 calc R
C2 C 0.4913(6) 0.4132(5) 0.8619(3) 0.0320(17) Uani 1 1 d .
H2 H 0.4917 0.4220 0.8249 0.038 Uiso 1 1 calc R
C3 C 0.4019(6) 0.4191(5) 0.8909(3) 0.0321(18) Uani 1 1 d .
H3 H 0.3421 0.4314 0.8732 0.039 Uiso 1 1 calc R
C4 C 0.4027(6) 0.4068(5) 0.9459(3) 0.0305(17) Uani 1 1 d .
H4 H 0.3440 0.4110 0.9659 0.037 Uiso 1 1 calc R
C5 C 0.4940(5) 0.3875(5) 0.9708(3) 0.0263(16) Uani 1 1 d .
N2 N 0.6006(5) 0.3544(4) 1.0430(2) 0.0261(13) Uani 1 1 d .
C6 C 0.5051(6) 0.3688(5) 1.0289(3) 0.0271(16) Uani 1 1 d .
C7 C 0.4280(6) 0.3608(5) 1.0662(3) 0.0335(18) Uani 1 1 d .
H7 H 0.3618 0.3726 1.0571 0.040 Uiso 1 1 calc R
C8 C 0.4525(7) 0.3344(6) 1.1178(4) 0.042(2) Uani 1 1 d .
H8 H 0.4016 0.3270 1.1432 0.050 Uiso 1 1 calc R
C9 C 0.5515(7) 0.3192(6) 1.1314(3) 0.0368(19) Uani 1 1 d .
H9 H 0.5684 0.3025 1.1660 0.044 Uiso 1 1 calc R
C10 C 0.6250(6) 0.3294(5) 1.0925(3) 0.0292(17) Uani 1 1 d .
N3 N 0.7847(4) 0.3134(4) 1.0516(2) 0.0257(13) Uani 1 1 d .
C11 C 0.7327(6) 0.3117(5) 1.0989(3) 0.0270(16) Uani 1 1 d .
C12 C 0.7782(6) 0.2916(5) 1.1467(3) 0.0327(18) Uani 1 1 d .
H12 H 0.7415 0.2915 1.1786 0.039 Uiso 1 1 calc R
C13 C 0.8786(7) 0.2713(6) 1.1474(3) 0.038(2) Uani 1 1 d .
H13 H 0.9100 0.2569 1.1795 0.045 Uiso 1 1 calc R
C14 C 0.9303(6) 0.2732(5) 1.1001(3) 0.0335(18) Uani 1 1 d .
H14 H 0.9981 0.2606 1.0995 0.040 Uiso 1 1 calc R
C15 C 0.8809(6) 0.2940(5) 1.0523(3) 0.0308(17) Uani 1 1 d .
H15 H 0.9166 0.2943 1.0201 0.037 Uiso 1 1 calc R
N4 N 0.6910(6) 0.0901(5) 0.9947(3) 0.0460(19) Uani 1 1 d U
C16 C 0.7730(10) 0.0704(7) 1.0192(4) 0.065(3) Uani 1 1 d U
H16 H 0.8334 0.0641 1.0009 0.078 Uiso 1 1 calc R
C17 C 0.7636(11) 0.0579(8) 1.0811(5) 0.083(4) Uani 1 1 d U
H17 H 0.8160 0.0424 1.1036 0.099 Uiso 1 1 calc R
C18 C 0.6668(11) 0.0729(8) 1.0984(5) 0.069(3) Uani 1 1 d U
H18 H 0.6593 0.0682 1.1357 0.083 Uiso 1 1 calc R
C19 C 0.5889(12) 0.0912(9) 1.0748(6) 0.085(4) Uani 1 1 d U
H19 H 0.5278 0.0981 1.0922 0.102 Uiso 1 1 calc R
C20 C 0.6014(9) 0.1002(6) 1.0212(4) 0.061(3) Uani 1 1 d U
N5 N 0.5391(4) 0.1255(4) 0.9357(2) 0.0453(19) Uani 1 1 d GU
C21 C 0.5100(5) 0.1235(4) 0.9896(2) 0.063(3) Uani 1 1 d GU
C22 C 0.4123(6) 0.1426(5) 1.0037(3) 0.074(3) Uani 1 1 d GU
H22 H 0.3928 0.1413 1.0398 0.088 Uiso 1 1 calc R
C23 C 0.3437(4) 0.1637(5) 0.9639(4) 0.082(4) Uani 1 1 d GU
H23 H 0.2783 0.1765 0.9733 0.098 Uiso 1 1 calc R
C24 C 0.3728(5) 0.1657(5) 0.9099(3) 0.083(4) Uani 1 1 d GU
H24 H 0.3269 0.1799 0.8832 0.099 Uiso 1 1 calc R
C25 C 0.4705(5) 0.1466(4) 0.8958(2) 0.059(3) Uani 1 1 d GU
N6 N 0.6024(4) 0.1238(4) 0.8414(2) 0.049(2) Uani 1 1 d GU
C26 C 0.5025(4) 0.1463(5) 0.8442(3) 0.063(3) Uani 1 1 d GU
C27 C 0.4465(5) 0.1551(6) 0.7964(4) 0.087(4) Uani 1 1 d GU
H27 H 0.3796 0.1702 0.7983 0.105 Uiso 1 1 calc R
C28 C 0.4903(7) 0.1415(7) 0.7458(3) 0.121(6) Uani 1 1 d GU
H28 H 0.4528 0.1474 0.7139 0.145 Uiso 1 1 calc R
C29 C 0.5902(7) 0.1190(7) 0.7430(2) 0.110(5) Uani 1 1 d GU
H29 H 0.6196 0.1098 0.7092 0.131 Uiso 1 1 calc R
C30 C 0.6462(5) 0.1101(5) 0.7908(3) 0.078(3) Uani 1 1 d GU
H30 H 0.7131 0.0951 0.7889 0.093 Uiso 1 1 calc R
N7 N 0.5289(4) 0.4049(4) 0.5513(2) 0.0253(13) Uani 1 1 d .
C31 C 0.4440(5) 0.3754(5) 0.5761(3) 0.0278(16) Uani 1 1 d .
H31 H 0.4417 0.3870 0.6140 0.033 Uiso 1 1 calc R
C32 C 0.3592(6) 0.3278(5) 0.5469(3) 0.0312(17) Uani 1 1 d .
H32 H 0.3008 0.3066 0.5651 0.037 Uiso 1 1 calc R
C33 C 0.3612(6) 0.3119(5) 0.4914(3) 0.0308(17) Uani 1 1 d .
H33 H 0.3041 0.2807 0.4712 0.037 Uiso 1 1 calc R
C34 C 0.4503(6) 0.3431(5) 0.4652(3) 0.0318(17) Uani 1 1 d .
H34 H 0.4540 0.3330 0.4273 0.038 Uiso 1 1 calc R
C35 C 0.5324(5) 0.3889(5) 0.4967(3) 0.0261(16) Uani 1 1 d .
N8 N 0.6990(5) 0.4701(4) 0.5134(2) 0.0244(13) Uani 1 1 d .
C36 C 0.6326(5) 0.4269(5) 0.4743(3) 0.0237(15) Uani 1 1 d .
C37 C 0.6587(6) 0.4204(5) 0.4202(3) 0.0315(17) Uani 1 1 d .
H37 H 0.6132 0.3883 0.3932 0.038 Uiso 1 1 calc R
C38 C 0.7529(6) 0.4620(5) 0.4070(3) 0.0348(18) Uani 1 1 d .
H38 H 0.7708 0.4599 0.3705 0.042 Uiso 1 1 calc R
C39 C 0.8217(7) 0.5074(5) 0.4477(3) 0.0343(18) Uani 1 1 d .
H39 H 0.8862 0.5347 0.4389 0.041 Uiso 1 1 calc R
C40 C 0.7925(5) 0.5113(5) 0.5020(3) 0.0261(16) Uani 1 1 d .
N9 N 0.8032(4) 0.5494(4) 0.5987(2) 0.0257(13) Uani 1 1 d .
C41 C 0.8506(5) 0.5579(5) 0.5507(3) 0.0265(16) Uani 1 1 d .
C42 C 0.9484(6) 0.6072(5) 0.5497(3) 0.0320(17) Uani 1 1 d .
H42 H 0.9807 0.6135 0.5167 0.038 Uiso 1 1 calc R
C43 C 0.9968(6) 0.6467(6) 0.5989(3) 0.0370(19) Uani 1 1 d .
H43 H 1.0623 0.6798 0.5991 0.044 Uiso 1 1 calc R
C44 C 0.9474(6) 0.6370(6) 0.6481(4) 0.041(2) Uani 1 1 d .
H44 H 0.9789 0.6628 0.6814 0.049 Uiso 1 1 calc R
C45 C 0.8492(6) 0.5872(5) 0.6454(3) 0.0304(17) Uani 1 1 d .
H45 H 0.8148 0.5804 0.6777 0.037 Uiso 1 1 calc R
N10 N 0.9086(5) 0.0909(4) 0.5325(3) 0.0353(16) Uani 1 1 d .
C46 C 0.9889(7) 0.1446(6) 0.5588(3) 0.0363(19) Uani 1 1 d .
H46 H 0.9885 0.1567 0.5967 0.044 Uiso 1 1 calc R
C47 C 1.0718(7) 0.1823(6) 0.5315(3) 0.042(2) Uani 1 1 d .
H47 H 1.1258 0.2208 0.5505 0.050 Uiso 1 1 calc R
C48 C 1.0737(7) 0.1623(6) 0.4756(3) 0.039(2) Uani 1 1 d .
H48 H 1.1305 0.1853 0.4568 0.046 Uiso 1 1 calc R
C49 C 0.9925(7) 0.1088(6) 0.4476(4) 0.043(2) Uani 1 1 d .
H49 H 0.9924 0.0959 0.4098 0.052 Uiso 1 1 calc R
C50 C 0.9094(7) 0.0739(6) 0.4775(4) 0.041(2) Uani 1 1 d .
N11 N 0.7458(6) -0.0054(4) 0.4890(3) 0.0402(18) Uani 1 1 d .
C51 C 0.8155(7) 0.0184(6) 0.4524(4) 0.042(2) Uani 1 1 d .
C52 C 0.7964(8) -0.0123(7) 0.3969(4) 0.050(2) Uani 1 1 d .
H52 H 0.8447 0.0026 0.3711 0.060 Uiso 1 1 calc R
C53 C 0.7045(8) -0.0649(7) 0.3818(4) 0.059(3) Uani 1 1 d .
H53 H 0.6901 -0.0849 0.3450 0.070 Uiso 1 1 calc R
C54 C 0.6312(8) -0.0896(6) 0.4203(4) 0.049(2) Uani 1 1 d U
H54 H 0.5687 -0.1254 0.4099 0.059 Uiso 1 1 calc R
C55 C 0.6571(7) -0.0575(5) 0.4749(4) 0.041(2) Uani 1 1 d .
N12 N 0.6425(6) -0.0471(5) 0.5715(3) 0.047(2) Uani 1 1 d .
C56 C 0.5930(7) -0.0771(5) 0.5224(4) 0.041(2) Uani 1 1 d U
C57 C 0.4950(7) -0.1220(6) 0.5189(4) 0.049(3) Uani 1 1 d .
H57 H 0.4628 -0.1427 0.4850 0.059 Uiso 1 1 calc R
C58 C 0.4451(7) -0.1362(6) 0.5659(4) 0.050(2) Uani 1 1 d U
H58 H 0.3778 -0.1654 0.5639 0.060 Uiso 1 1 calc R
C59 C 0.4939(7) -0.1072(6) 0.6171(4) 0.053(3) Uani 1 1 d .
H59 H 0.4615 -0.1172 0.6496 0.063 Uiso 1 1 calc R
C60 C 0.5933(7) -0.0628(6) 0.6163(5) 0.055(3) Uani 1 1 d .
H60 H 0.6277 -0.0426 0.6498 0.066 Uiso 1 1 calc R
C61 C 0.8792(5) 0.2098(5) 0.7265(3) 0.0221(15) Uani 1 1 d .
H61 H 0.8315 0.1721 0.7482 0.027 Uiso 1 1 calc R
C62 C 0.8198(5) 0.2783(5) 0.6991(3) 0.0198(14) Uani 1 1 d .
H62 H 0.8641 0.3131 0.6745 0.024 Uiso 1 1 calc R
C63 C 0.7769(5) 0.3465(5) 0.7412(3) 0.0249(15) Uani 1 1 d .
H63 H 0.7208 0.3132 0.7601 0.030 Uiso 1 1 calc R
C64 C 0.8601(5) 0.3934(5) 0.7829(3) 0.0237(15) Uani 1 1 d .
H64 H 0.9092 0.4364 0.7650 0.028 Uiso 1 1 calc R
C65 C 0.9166(5) 0.3215(5) 0.8088(3) 0.0221(15) Uani 1 1 d .
H65 H 0.9697 0.3532 0.8354 0.027 Uiso 1 1 calc R
C66 C 0.9647(5) 0.2611(5) 0.7647(3) 0.0221(14) Uani 1 1 d .
H66 H 1.0132 0.3005 0.7443 0.027 Uiso 1 1 calc R
P1 P 0.89721(16) 0.03572(13) 0.68703(9) 0.0337(5) Uani 1 1 d .
O11 O 0.9176(4) 0.1489(3) 0.68595(19) 0.0266(11) Uani 1 1 d .
O12 O 0.8419(4) 0.0126(4) 0.7375(2) 0.0419(15) Uani 1 1 d .
O13 O 1.0051(4) 0.0073(3) 0.6851(2) 0.0356(13) Uani 1 1 d .
O14 O 0.8345(5) -0.0011(4) 0.6349(2) 0.0444(15) Uani 1 1 d .
P2 P 0.68762(13) 0.23940(13) 0.61120(7) 0.0231(4) Uani 1 1 d .
O21 O 0.7374(4) 0.2207(3) 0.66834(19) 0.0262(11) Uani 1 1 d .
O22 O 0.5706(4) 0.2324(4) 0.6241(2) 0.0308(12) Uani 1 1 d .
O23 O 0.7277(3) 0.3349(3) 0.59611(18) 0.0203(10) Uani 1 1 d .
O24 O 0.7033(4) 0.1598(3) 0.5694(2) 0.0280(11) Uani 1 1 d .
P3 P 0.62224(14) 0.44284(15) 0.71194(8) 0.0290(4) Uani 1 1 d .
O31 O 0.7391(3) 0.4203(3) 0.71329(18) 0.0236(10) Uani 1 1 d .
O32 O 0.5510(4) 0.3506(4) 0.7058(2) 0.0323(12) Uani 1 1 d .
O33 O 0.6047(4) 0.5063(4) 0.7627(2) 0.0390(14) Uani 1 1 d .
O34 O 0.6177(4) 0.4970(4) 0.6612(2) 0.0293(11) Uani 1 1 d .
P4 P 0.84111(14) 0.55498(14) 0.84184(8) 0.0270(4) Uani 1 1 d .
O41 O 0.8129(4) 0.4447(3) 0.82548(19) 0.0258(11) Uani 1 1 d .
O42 O 0.9157(4) 0.5955(4) 0.8035(2) 0.0310(12) Uani 1 1 d .
O43 O 0.7343(4) 0.5913(4) 0.8356(2) 0.0411(14) Uani 1 1 d .
O44 O 0.8743(4) 0.5691(4) 0.9018(2) 0.0302(12) Uani 1 1 d .
P5 P 0.84698(13) 0.24773(13) 0.89960(7) 0.0227(4) Uani 1 1 d .
O51 O 0.8437(4) 0.2608(4) 0.83546(19) 0.0276(11) Uani 1 1 d .
O52 O 0.7595(4) 0.2952(4) 0.9237(2) 0.0310(12) Uani 1 1 d .
O53 O 0.8190(4) 0.1419(4) 0.9002(2) 0.0300(12) Uani 1 1 d .
O54 O 0.9523(4) 0.2846(3) 0.92342(19) 0.0269(11) Uani 1 1 d .
P6 P 1.13633(14) 0.18375(14) 0.78261(8) 0.0277(4) Uani 1 1 d .
O61 O 1.0169(3) 0.1938(3) 0.79069(19) 0.0246(11) Uani 1 1 d .
O62 O 1.1563(4) 0.1143(4) 0.8223(2) 0.0377(13) Uani 1 1 d .
O63 O 1.2003(4) 0.2775(4) 0.7896(2) 0.0326(12) Uani 1 1 d .
O64 O 1.1422(4) 0.1406(4) 0.7212(2) 0.0328(12) Uani 1 1 d .
OW4 O 0.3967(9) -0.2811(8) 0.7075(6) 0.139(5) Uani 1 1 d .
OW5 O 0.246(2) -0.3268(17) 0.7166(8) 0.137(10) Uani 0.50 1 d P
OW6 O 0.0560(8) -0.1430(6) 0.7309(6) 0.145(5) Uani 1 1 d .
OW7 O 0.2407(11) -0.0389(7) 0.7739(6) 0.181(7) Uani 1 1 d .
OW8 O 0.2212(12) -0.2090(10) 0.6379(5) 0.162(6) Uani 1 1 d .
OW9 O 0.7217(11) -0.1564(10) 0.7386(6) 0.063(4) Uani 0.50 1 d P
OW10 O 0.6499(10) -0.0707(9) 0.7654(5) 0.054(3) Uani 0.50 1 d P
OW11 O 0.5633(11) 0.1155(12) 1.2185(7) 0.066(4) Uani 0.50 1 d P
OW12 O 0.9558(4) 0.5306(3) 1.0721(2) 0.0305(12) Uani 1 1 d .
OW13 O 0.5637(12) -0.1365(10) 0.8044(6) 0.070(4) Uani 0.50 1 d P
OW14 O 1.0034(10) 0.0370(12) 0.9498(5) 0.183(7) Uani 1 1 d .
OW15 O 0.6690(19) -0.2494(13) 0.7654(10) 0.131(9) Uani 0.50 1 d P
OW16 O 0.6103(17) 0.1078(16) 1.2584(8) 0.108(7) Uani 0.50 1 d P
OW17 O 1.1942(4) 0.2844(4) 0.6494(2) 0.0368(13) Uani 1 1 d .
OW18 O 1.0498(4) 0.4128(4) 0.6593(2) 0.0362(13) Uani 1 1 d .
OW19 O 0.7932(4) 0.2488(4) 0.4784(2) 0.0339(12) Uani 1 1 d .
OW20 O 0.9250(4) 0.3654(4) 0.5647(2) 0.0305(12) Uani 1 1 d .
OW21 O 0.1713(4) -0.5444(4) 0.8332(2) 0.0340(12) Uani 1 1 d .
OW22 O 0.1719(4) 0.2665(4) 1.0411(2) 0.0430(14) Uani 1 1 d .
OW23 O 0.3461(4) -0.6355(4) 0.7257(2) 0.0399(14) Uani 1 1 d .
OW24 O 0.0882(4) -0.4515(4) 0.7520(2) 0.0353(13) Uani 1 1 d .
OW25 O 0.1162(6) 0.1984(6) 0.9288(3) 0.077(2) Uani 1 1 d .
OW26 O 0.8832(7) -0.2330(5) 0.7801(4) 0.086(3) Uani 1 1 d .
OW27 O 0.1685(10) -0.2799(10) 0.7118(6) 0.062(5) Uani 0.50 1 d P
OW28 O 0.7687(7) -0.2042(5) 0.6219(4) 0.080(2) Uani 1 1 d .
OW29 O 0.5920(7) -0.3135(5) 0.6689(3) 0.072(2) Uani 1 1 d .
OW30 O 0.4067(6) -0.4393(5) 0.7516(4) 0.072(2) Uani 1 1 d .

loop_
_atom_site_aniso_label
_atom_site_aniso_U_11
_atom_site_aniso_U_22
_atom_site_aniso_U_33
_atom_site_aniso_U_23
_atom_site_aniso_U_13
_atom_site_aniso_U_12
Cu1 0.0168(5) 0.0314(6) 0.0203(5) 0.0013(4) 0.0043(4) 0.0012(4)
Cu2 0.0207(5) 0.0302(6) 0.0293(6) 0.0066(4) 0.0076(4) 0.0035(4)
Cu3 0.0168(5) 0.0295(6) 0.0255(6) 0.0028(4) 0.0036(4) 0.0061(4)
Cu4 0.0428(7) 0.0253(6) 0.0431(7) -0.0011(5) -0.0262(6) -0.0010(5)
K1 0.0560(14) 0.0636(14) 0.0713(16) 0.0266(12) -0.0204(12) -0.0072(11)
OW1 0.039(3) 0.033(3) 0.069(4) -0.006(3) 0.012(3) 0.001(3)
OW2 0.082(6) 0.064(5) 0.103(6) 0.018(4) 0.023(5) 0.037(4)
OW3 0.021(3) 0.029(3) 0.029(3) 0.003(2) 0.002(2) 0.001(2)
N1 0.016(3) 0.034(3) 0.026(3) 0.003(3) 0.002(2) -0.002(2)
C1 0.021(4) 0.041(4) 0.026(4) 0.002(3) 0.004(3) 0.007(3)
C2 0.027(4) 0.038(4) 0.031(4) 0.005(3) -0.003(3) 0.004(3)
C3 0.020(4) 0.030(4) 0.044(5) -0.008(3) -0.002(3) 0.002(3)
C4 0.018(4) 0.031(4) 0.042(5) 0.000(3) 0.005(3) 0.003(3)
C5 0.020(4) 0.032(4) 0.024(4) -0.004(3) 0.007(3) -0.007(3)
N2 0.029(3) 0.020(3) 0.028(3) -0.001(2) 0.001(3) 0.000(3)
C6 0.026(4) 0.024(4) 0.030(4) -0.004(3) 0.008(3) -0.001(3)
C7 0.024(4) 0.034(4) 0.040(5) -0.006(3) 0.014(3) -0.001(3)
C8 0.043(5) 0.040(5) 0.044(5) 0.006(4) 0.031(4) 0.008(4)
C9 0.041(5) 0.044(5) 0.027(4) 0.001(3) 0.015(4) 0.014(4)
C10 0.035(4) 0.029(4) 0.023(4) -0.001(3) 0.006(3) 0.002(3)
N3 0.021(3) 0.031(3) 0.025(3) 0.003(3) 0.000(2) 0.003(3)
C11 0.036(4) 0.029(4) 0.016(4) -0.004(3) 0.006(3) 0.004(3)
C12 0.042(5) 0.034(4) 0.020(4) 0.002(3) 0.002(3) -0.001(4)
C13 0.042(5) 0.042(5) 0.026(4) 0.001(3) -0.008(4) -0.005(4)
C14 0.026(4) 0.037(4) 0.035(4) 0.005(3) -0.010(3) -0.003(3)
C15 0.024(4) 0.037(4) 0.031(4) 0.004(3) 0.004(3) 0.001(3)
N4 0.058(4) 0.040(4) 0.037(4) 0.009(3) 0.001(3) -0.010(3)
C16 0.085(6) 0.042(5) 0.063(5) 0.013(4) -0.020(5) -0.017(4)
C17 0.101(7) 0.049(5) 0.090(6) 0.005(5) -0.043(6) -0.014(5)
C18 0.083(6) 0.053(5) 0.066(6) 0.000(5) 0.017(5) -0.011(5)
C19 0.100(7) 0.067(6) 0.081(7) 0.006(5) 0.006(6) -0.016(6)
C20 0.097(6) 0.040(4) 0.038(4) -0.012(4) 0.044(5) -0.027(4)
N5 0.046(4) 0.026(3) 0.060(4) -0.004(3) 0.024(3) -0.011(3)
C21 0.058(5) 0.043(5) 0.084(6) -0.010(4) 0.025(5) -0.007(4)
C22 0.078(6) 0.044(5) 0.088(6) -0.025(5) 0.042(5) -0.022(5)
C23 0.076(6) 0.049(5) 0.116(7) -0.016(5) 0.000(6) 0.010(5)
C24 0.063(6) 0.060(6) 0.121(7) -0.002(6) -0.001(6) 0.001(5)
C25 0.031(4) 0.039(4) 0.106(7) -0.002(5) -0.012(5) 0.006(4)
N6 0.036(4) 0.058(4) 0.050(4) 0.027(3) -0.009(3) -0.014(3)
C26 0.052(5) 0.050(5) 0.085(6) 0.029(5) -0.020(5) -0.009(4)
C27 0.059(6) 0.080(6) 0.115(7) 0.015(6) -0.040(5) -0.014(5)
C28 0.128(9) 0.113(8) 0.120(8) 0.047(7) -0.021(7) -0.015(7)
C29 0.112(8) 0.119(8) 0.090(7) 0.041(6) -0.009(6) -0.037(6)
C30 0.079(6) 0.094(6) 0.052(5) 0.026(5) -0.011(5) -0.035(5)
N7 0.019(3) 0.031(3) 0.027(3) 0.001(3) 0.003(2) 0.007(2)
C31 0.021(4) 0.033(4) 0.031(4) 0.002(3) 0.005(3) 0.010(3)
C32 0.023(4) 0.031(4) 0.042(5) 0.011(3) 0.001(3) 0.006(3)
C33 0.025(4) 0.023(4) 0.044(5) 0.002(3) -0.007(3) 0.001(3)
C34 0.033(4) 0.027(4) 0.036(4) 0.001(3) -0.001(3) 0.009(3)
C35 0.020(4) 0.021(4) 0.039(4) 0.005(3) -0.002(3) 0.009(3)
N8 0.024(3) 0.021(3) 0.030(3) 0.001(2) 0.002(3) 0.009(2)
C36 0.025(4) 0.022(3) 0.026(4) 0.007(3) 0.005(3) 0.009(3)
C37 0.030(4) 0.029(4) 0.035(4) -0.002(3) 0.001(3) 0.007(3)
C38 0.043(5) 0.036(4) 0.027(4) 0.003(3) 0.008(4) 0.012(4)
C39 0.039(5) 0.030(4) 0.038(5) 0.007(3) 0.020(4) 0.016(3)
C40 0.021(4) 0.027(4) 0.031(4) 0.004(3) 0.002(3) 0.008(3)
N9 0.019(3) 0.025(3) 0.034(4) 0.006(3) 0.005(3) 0.005(2)
C41 0.020(4) 0.027(4) 0.035(4) 0.009(3) 0.010(3) 0.008(3)
C42 0.026(4) 0.037(4) 0.035(4) 0.009(3) 0.006(3) 0.006(3)
C43 0.024(4) 0.044(5) 0.043(5) 0.008(4) 0.000(4) 0.000(4)
C44 0.027(4) 0.046(5) 0.048(5) 0.011(4) -0.007(4) -0.005(4)
C45 0.026(4) 0.033(4) 0.033(4) 0.005(3) 0.003(3) 0.006(3)
N10 0.042(4) 0.023(3) 0.039(4) -0.007(3) -0.024(3) 0.010(3)
C46 0.042(5) 0.035(4) 0.031(4) -0.008(3) -0.012(4) 0.011(4)
C47 0.057(6) 0.031(4) 0.036(5) -0.008(4) -0.013(4) 0.009(4)
C48 0.037(5) 0.040(5) 0.041(5) -0.002(4) -0.008(4) 0.018(4)
C49 0.061(6) 0.033(4) 0.034(5) -0.011(4) -0.013(4) 0.015(4)
C50 0.048(5) 0.032(4) 0.041(5) -0.003(4) -0.027(4) 0.014(4)
N11 0.040(4) 0.021(3) 0.057(5) -0.007(3) -0.034(4) 0.007(3)
C51 0.042(5) 0.029(4) 0.056(6) -0.007(4) -0.024(4) 0.017(4)
C52 0.054(6) 0.058(6) 0.037(5) -0.021(4) -0.022(4) 0.027(5)
C53 0.059(7) 0.056(6) 0.056(6) -0.028(5) -0.030(5) 0.021(5)
C54 0.053(5) 0.036(4) 0.054(5) -0.023(4) -0.032(4) 0.016(4)
C55 0.047(5) 0.026(4) 0.049(5) -0.005(4) -0.026(4) 0.015(4)
N12 0.051(5) 0.030(4) 0.056(5) 0.012(3) -0.028(4) -0.005(3)
C56 0.040(4) 0.025(4) 0.054(5) -0.004(3) -0.028(4) 0.007(3)
C57 0.044(5) 0.030(4) 0.070(7) -0.013(4) -0.032(5) 0.012(4)
C58 0.036(4) 0.037(4) 0.074(6) -0.006(4) -0.025(4) 0.006(4)
C59 0.042(5) 0.032(5) 0.081(7) 0.013(5) -0.031(5) -0.005(4)
C60 0.048(6) 0.035(5) 0.077(7) 0.013(5) -0.036(5) -0.007(4)
C61 0.023(4) 0.020(3) 0.022(4) -0.002(3) 0.001(3) 0.003(3)
C62 0.017(3) 0.024(3) 0.016(3) 0.003(3) -0.002(3) -0.006(3)
C63 0.018(4) 0.032(4) 0.024(4) 0.005(3) 0.005(3) -0.001(3)
C64 0.013(3) 0.035(4) 0.021(4) 0.001(3) 0.001(3) -0.002(3)
C65 0.015(3) 0.032(4) 0.019(3) 0.001(3) 0.002(3) 0.000(3)
C66 0.014(3) 0.029(4) 0.024(4) 0.003(3) 0.003(3) 0.002(3)
P1 0.0360(11) 0.0249(10) 0.0383(12) 0.0048(8) -0.0177(9) -0.0009(8)
O11 0.026(3) 0.026(3) 0.026(3) 0.003(2) -0.006(2) 0.001(2)
O12 0.042(3) 0.033(3) 0.051(4) 0.019(3) -0.010(3) -0.006(3)
O13 0.039(3) 0.023(3) 0.043(3) 0.004(2) -0.016(3) 0.004(2)
O14 0.055(4) 0.025(3) 0.050(4) -0.001(3) -0.029(3) 0.003(3)
P2 0.0185(9) 0.0265(9) 0.0234(9) 0.0050(7) -0.0042(7) -0.0013(7)
O21 0.024(3) 0.025(3) 0.028(3) 0.006(2) -0.008(2) -0.003(2)
O22 0.018(3) 0.041(3) 0.033(3) 0.011(2) -0.004(2) -0.004(2)
O23 0.017(2) 0.023(2) 0.021(2) 0.0009(19) -0.0001(19) 0.0040(19)
O24 0.032(3) 0.025(3) 0.026(3) -0.003(2) -0.011(2) 0.004(2)
P3 0.0157(9) 0.0467(12) 0.0246(10) -0.0002(8) 0.0034(7) 0.0065(8)
O31 0.016(2) 0.039(3) 0.015(2) 0.003(2) 0.0033(19) 0.002(2)
O32 0.015(2) 0.054(3) 0.029(3) 0.008(2) 0.007(2) 0.000(2)
O33 0.019(3) 0.069(4) 0.029(3) -0.006(3) 0.001(2) 0.014(3)
O34 0.021(3) 0.041(3) 0.027(3) 0.000(2) 0.001(2) 0.011(2)
P4 0.0201(9) 0.0347(10) 0.0257(10) -0.0013(8) 0.0046(7) 0.0047(8)
O41 0.019(2) 0.034(3) 0.023(3) -0.003(2) 0.008(2) 0.003(2)
O42 0.025(3) 0.037(3) 0.032(3) 0.001(2) 0.010(2) 0.005(2)
O43 0.026(3) 0.052(4) 0.046(4) -0.008(3) 0.002(3) 0.015(3)
O44 0.027(3) 0.040(3) 0.023(3) -0.002(2) 0.006(2) 0.001(2)
P5 0.0178(9) 0.0315(10) 0.0192(9) 0.0030(7) 0.0039(7) 0.0035(7)
O51 0.017(2) 0.042(3) 0.021(3) 0.008(2) 0.002(2) -0.008(2)
O52 0.028(3) 0.043(3) 0.023(3) 0.001(2) 0.002(2) 0.011(2)
O53 0.023(3) 0.036(3) 0.032(3) 0.008(2) 0.002(2) 0.004(2)
O54 0.025(3) 0.034(3) 0.021(3) 0.003(2) 0.001(2) 0.000(2)
P6 0.0201(9) 0.0326(10) 0.0295(10) 0.0000(8) -0.0028(8) 0.0035(8)
O61 0.016(2) 0.032(3) 0.025(3) 0.006(2) -0.003(2) -0.001(2)
O62 0.034(3) 0.046(3) 0.033(3) 0.005(3) -0.010(2) 0.010(3)
O63 0.018(3) 0.038(3) 0.040(3) -0.012(2) 0.005(2) 0.003(2)
O64 0.030(3) 0.038(3) 0.028(3) -0.003(2) -0.002(2) -0.002(2)
OW4 0.099(8) 0.092(8) 0.223(14) 0.032(8) -0.042(8) -0.004(6)
OW5 0.20(3) 0.13(2) 0.054(12) -0.026(12) 0.015(15) -0.045(19)
OW6 0.119(9) 0.053(5) 0.263(14) 0.076(7) -0.085(9) -0.015(5)
OW7 0.228(14) 0.086(7) 0.222(13) -0.070(8) -0.179(12) 0.094(8)
OW8 0.212(15) 0.158(12) 0.089(8) 0.005(7) -0.016(9) -0.068(11)
OW9 0.048(8) 0.062(9) 0.077(10) 0.015(8) 0.009(7) -0.005(7)
OW10 0.052(8) 0.059(8) 0.045(8) -0.002(6) 0.008(6) -0.015(7)
OW11 0.043(8) 0.100(12) 0.060(10) 0.017(9) 0.007(7) 0.018(8)
OW12 0.027(3) 0.030(3) 0.032(3) -0.005(2) -0.001(2) 0.000(2)
OW13 0.078(11) 0.060(9) 0.068(10) 0.004(8) 0.008(8) -0.002(8)
OW14 0.138(11) 0.276(18) 0.099(9) -0.003(10) -0.003(8) -0.103(12)
OW15 0.17(2) 0.058(11) 0.16(2) 0.033(12) -0.052(17) 0.011(13)
OW16 0.104(17) 0.132(18) 0.081(14) -0.030(13) 0.036(12) 0.009(14)
OW17 0.038(3) 0.042(3) 0.030(3) 0.000(2) 0.007(2) 0.007(3)
OW18 0.025(3) 0.051(3) 0.032(3) 0.005(3) 0.002(2) 0.002(2)
OW19 0.039(3) 0.039(3) 0.025(3) 0.002(2) 0.002(2) 0.011(2)
OW20 0.024(3) 0.032(3) 0.035(3) 0.003(2) 0.009(2) 0.004(2)
OW21 0.022(3) 0.042(3) 0.039(3) -0.002(2) 0.006(2) 0.009(2)
OW22 0.039(3) 0.051(4) 0.038(3) -0.006(3) 0.004(3) 0.009(3)
OW23 0.022(3) 0.058(4) 0.038(3) 0.002(3) 0.004(2) -0.001(3)
OW24 0.029(3) 0.041(3) 0.034(3) -0.003(2) 0.004(2) 0.004(2)
OW25 0.092(6) 0.107(6) 0.040(4) -0.011(4) -0.019(4) 0.059(5)
OW26 0.117(7) 0.053(5) 0.097(6) 0.020(4) 0.016(5) 0.038(5)
OW27 0.029(7) 0.062(9) 0.096(12) 0.052(8) -0.039(7) -0.020(6)
OW28 0.090(6) 0.046(4) 0.102(6) 0.004(4) -0.009(5) 0.010(4)
OW29 0.108(7) 0.075(5) 0.041(4) 0.005(3) -0.001(4) 0.046(5)
OW30 0.048(4) 0.055(4) 0.112(7) -0.004(4) 0.012(4) 0.008(3)

loop_
_atom_type_symbol
_atom_type_description
_atom_type_scat_dispersion_real
_atom_type_scat_dispersion_imag
_atom_type_scat_source
C C 0.0181 0.0091 'International Tables Vol C Tables 4.2.6.8 and 6.1.1.4'
H H 0.0000 0.0000 'International Tables Vol C Tables 4.2.6.8 and 6.1.1.4'
N N 0.0311 0.0180 'International Tables Vol C Tables 4.2.6.8 and 6.1.1.4'
O O 0.0492 0.0322 'International Tables Vol C Tables 4.2.6.8 and 6.1.1.4'
P P 0.2955 0.4335 'International Tables Vol C Tables 4.2.6.8 and 6.1.1.4'
Cu Cu -1.9646 0.5888 'International Tables Vol C Tables 4.2.6.8 and 6.1.1.4'
K K 0.3868 1.0657 'International Tables Vol C Tables 4.2.6.8 and 6.1.1.4'

loop_
_geom_angle_atom_site_label_1
_geom_angle_atom_site_label_2
_geom_angle_atom_site_label_3
_geom_angle
O52 Cu1 N2 151.9(2)
O52 Cu1 N1 91.5(2)
N2 Cu1 N1 79.6(2)
O52 Cu1 N3 104.7(2)
N2 Cu1 N3 79.9(2)
N1 Cu1 N3 159.0(2)
O52 Cu1 OW3 99.3(2)
N2 Cu1 OW3 108.3(2)
N1 Cu1 OW3 98.0(2)
N3 Cu1 OW3 92.5(2)
N5 Cu2 O53 155.9(2)
N5 Cu2 N6 77.8(3)
O53 Cu2 N6 103.0(2)
N5 Cu2 N4 80.8(3)
O53 Cu2 N4 97.4(3)
N6 Cu2 N4 158.6(3)
N5 Cu2 OW1 109.1(2)
O53 Cu2 OW1 95.0(2)
N6 Cu2 OW1 88.9(3)
N4 Cu2 OW1 96.1(3)
O34 Cu3 N8 163.2(2)
O34 Cu3 N9 97.2(2)
N8 Cu3 N9 80.1(2)
O34 Cu3 N7 99.6(2)
N8 Cu3 N7 79.5(2)
N9 Cu3 N7 157.4(2)
O34 Cu3 O23 103.68(19)
N8 Cu3 O23 93.1(2)
N9 Cu3 O23 95.6(2)
N7 Cu3 O23 95.0(2)
O14 Cu4 N11 147.6(3)
O14 Cu4 N12 94.3(3)
N11 Cu4 N12 79.3(3)
O14 Cu4 N10 102.1(3)
N11 Cu4 N10 79.5(3)
N12 Cu4 N10 158.6(3)
O14 Cu4 O24 117.3(2)
N11 Cu4 O24 94.6(2)
N12 Cu4 O24 90.1(3)
N10 Cu4 O24 94.4(2)
O12 K1 OW2 101.1(2)
O12 K1 OW14 166.4(3)
OW2 K1 OW14 72.1(3)
O12 K1 O61 74.59(15)
OW2 K1 O61 171.3(2)
OW14 K1 O61 110.5(3)
O12 K1 O53 99.08(18)
OW2 K1 O53 89.4(2)
OW14 K1 O53 69.7(4)
O61 K1 O53 83.90(15)
O12 K1 O62 106.63(17)
OW2 K1 O62 139.6(2)
OW14 K1 O62 85.4(3)
O61 K1 O62 48.92(14)
O53 K1 O62 113.98(17)
O12 K1 P6 86.73(13)
OW2 K1 P6 162.65(18)
OW14 K1 P6 103.1(2)
O61 K1 P6 26.01(10)
O53 K1 P6 104.73(12)
O62 K1 P6 24.28(10)
O12 K1 P1 20.00(13)
OW2 K1 P1 116.3(2)
OW14 K1 P1 171.5(3)
O61 K1 P1 61.48(11)
O53 K1 P1 110.69(12)
O62 K1 P1 86.85(12)
P6 K1 P1 68.41(6)
O12 K1 P5 97.27(14)
OW2 K1 P5 110.15(18)
OW14 K1 P5 75.0(4)
O61 K1 P5 63.58(11)
O53 K1 P5 20.93(10)
O62 K1 P5 94.98(13)
P6 K1 P5 83.82(6)
P1 K1 P5 102.36(7)
C1 N1 C5 119.7(6)
C1 N1 Cu1 125.7(5)
C5 N1 Cu1 114.6(5)
N1 C1 C2 121.4(7)
C1 C2 C3 119.3(7)
C4 C3 C2 119.7(7)
C3 C4 C5 118.3(7)
N1 C5 C4 121.7(7)
N1 C5 C6 114.0(6)
C4 C5 C6 124.2(7)
C10 N2 C6 122.0(6)
C10 N2 Cu1 118.4(5)
C6 N2 Cu1 119.0(5)
N2 C6 C7 120.4(7)
N2 C6 C5 112.6(6)
C7 C6 C5 126.9(7)
C6 C7 C8 118.1(8)
C9 C8 C7 120.6(7)
C10 C9 C8 118.3(8)
N2 C10 C9 120.6(8)
N2 C10 C11 113.7(6)
C9 C10 C11 125.6(7)
C15 N3 C11 118.5(6)
C15 N3 Cu1 127.5(5)
C11 N3 Cu1 113.9(5)
N3 C11 C12 121.5(7)
N3 C11 C10 113.6(6)
C12 C11 C10 124.8(7)
C11 C12 C13 120.0(7)
C14 C13 C12 118.4(7)
C13 C14 C15 119.7(8)
N3 C15 C14 122.0(7)
C16 N4 C20 123.0(10)
C16 N4 Cu2 125.9(8)
C20 N4 Cu2 111.1(7)
N4 C16 C17 115.3(11)
C18 C17 C16 110.9(11)
C19 C18 C17 133.4(14)
C18 C19 C20 112.9(15)
C19 C20 N4 124.5(13)
C19 C20 C21 116.1(11)
N4 C20 C21 119.4(8)
C21 N5 C25 120.0
C21 N5 Cu2 122.6(4)
C25 N5 Cu2 117.3(4)
C22 C21 N5 120.0
C22 C21 C20 134.0(5)
N5 C21 C20 106.0(5)
C23 C22 C21 120.0
C22 C23 C24 120.0
C25 C24 C23 120.0
C26 C25 C24 122.7(5)
C26 C25 N5 117.3(5)
C24 C25 N5 120.0
C26 N6 C30 120.0
C26 N6 Cu2 116.4(4)
C30 N6 Cu2 123.5(4)
C25 C26 C27 128.7(5)
C25 C26 N6 110.9(5)
C27 C26 N6 120.0
C26 C27 C28 120.0
C29 C28 C27 120.0
C30 C29 C28 120.0
C29 C30 N6 120.0
C31 N7 C35 119.6(6)
C31 N7 Cu3 125.9(5)
C35 N7 Cu3 114.3(5)
N7 C31 C32 121.3(7)
C33 C32 C31 119.7(7)
C32 C33 C34 119.1(7)
C35 C34 C33 118.3(7)
N7 C35 C34 122.0(7)
N7 C35 C36 113.8(6)
C34 C35 C36 124.2(7)
C36 N8 C40 122.1(6)
C36 N8 Cu3 119.4(5)
C40 N8 Cu3 118.4(5)
N8 C36 C37 120.8(7)
N8 C36 C35 112.4(6)
C37 C36 C35 126.8(7)
C38 C37 C36 118.8(7)
C37 C38 C39 120.3(7)
C38 C39 C40 119.0(8)
N8 C40 C39 119.0(7)
N8 C40 C41 112.9(6)
C39 C40 C41 128.1(7)
C45 N9 C41 120.6(6)
C45 N9 Cu3 126.4(5)
C41 N9 Cu3 112.8(5)
N9 C41 C42 120.7(7)
N9 C41 C40 115.3(6)
C42 C41 C40 124.0(7)
C43 C42 C41 118.6(7)
C42 C43 C44 120.2(7)
C45 C44 C43 117.5(8)
N9 C45 C44 122.4(7)
C46 N10 C50 118.7(8)
C46 N10 Cu4 126.6(6)
C50 N10 Cu4 114.6(5)
N10 C46 C47 122.0(8)
C48 C47 C46 119.1(8)
C49 C48 C47 120.2(9)
C48 C49 C50 118.2(8)
N10 C50 C49 121.8(8)
N10 C50 C51 114.3(9)
C49 C50 C51 123.9(8)
C55 N11 C51 122.5(8)
C55 N11 Cu4 119.0(7)
C51 N11 Cu4 118.4(5)
N11 C51 C52 120.0(8)
N11 C51 C50 113.1(8)
C52 C51 C50 126.8(10)
C53 C52 C51 118.0(10)
C52 C53 C54 121.9(9)
C55 C54 C53 116.5(9)
N11 C55 C54 121.1(10)
N11 C55 C56 113.1(7)
C54 C55 C56 125.7(8)
C60 N12 C56 118.0(8)
C60 N12 Cu4 126.7(6)
C56 N12 Cu4 114.8(7)
N12 C56 C57 121.9(9)
N12 C56 C55 113.1(8)
C57 C56 C55 125.0(8)
C56 C57 C58 118.9(9)
C57 C58 C59 120.8(9)
C60 C59 C58 115.9(10)
N12 C60 C59 124.4(9)
O11 C61 C66 111.4(6)
O11 C61 C62 109.4(5)
C66 C61 C62 111.3(5)
O21 C62 C61 105.0(5)
O21 C62 C63 110.0(5)
C61 C62 C63 111.7(5)
O31 C63 C64 107.0(6)
O31 C63 C62 108.9(5)
C64 C63 C62 111.3(6)
O41 C64 C65 107.7(5)
O41 C64 C63 108.7(5)
C65 C64 C63 111.6(6)
O51 C65 C64 108.6(5)
O51 C65 C66 107.6(6)
C64 C65 C66 110.1(5)
O61 C66 C61 109.3(5)
O61 C66 C65 108.5(5)
C61 C66 C65 108.1(5)
O12 P1 O14 112.4(4)
O12 P1 O13 114.2(3)
O14 P1 O13 111.3(3)
O12 P1 O11 109.6(3)
O14 P1 O11 105.8(3)
O13 P1 O11 102.8(3)
O12 P1 K1 38.7(2)
O14 P1 K1 148.4(3)
O13 P1 K1 81.6(2)
O11 P1 K1 98.70(19)
C61 O11 P1 121.2(4)
P1 O12 K1 121.3(3)
P1 O14 Cu4 144.9(3)
O23 P2 O24 114.8(3)
O23 P2 O22 111.6(3)
O24 P2 O22 108.8(3)
O23 P2 O21 110.7(3)
O24 P2 O21 108.6(3)
O22 P2 O21 101.5(3)
C62 O21 P2 126.9(4)
P2 O23 Cu3 135.8(3)
P2 O24 Cu4 137.0(3)
O33 P3 O32 113.7(3)
O33 P3 O34 109.7(3)
O32 P3 O34 112.4(3)
O33 P3 O31 109.3(3)
O32 P3 O31 108.8(3)
O34 P3 O31 102.2(3)
C63 O31 P3 125.3(4)
P3 O34 Cu3 128.9(3)
O42 P4 O44 116.1(3)
O42 P4 O43 111.9(3)
O44 P4 O43 108.0(3)
O42 P4 O41 110.1(3)
O44 P4 O41 107.7(3)
O43 P4 O41 102.0(3)
C64 O41 P4 123.8(4)
O54 P5 O52 115.8(3)
O54 P5 O53 114.3(3)
O52 P5 O53 107.8(3)
O54 P5 O51 108.9(3)
O52 P5 O51 106.3(3)
O53 P5 O51 102.6(3)
O54 P5 K1 91.0(2)
O52 P5 K1 148.6(2)
O53 P5 K1 42.5(2)
O51 P5 K1 77.6(2)
C65 O51 P5 125.1(4)
P5 O52 Cu1 147.5(3)
P5 O53 Cu2 113.1(3)
P5 O53 K1 116.5(3)
Cu2 O53 K1 124.0(2)
O63 P6 O62 117.6(3)
O63 P6 O64 108.5(3)
O62 P6 O64 111.5(3)
O63 P6 O61 111.2(3)
O62 P6 O61 102.3(3)
O64 P6 O61 105.1(3)
O63 P6 K1 147.4(2)
O62 P6 K1 54.6(2)
O64 P6 K1 103.2(2)
O61 P6 K1 51.48(18)
C66 O61 P6 122.7(4)
C66 O61 K1 132.5(4)
P6 O61 K1 102.5(2)
P6 O62 K1 101.1(3)
OW15 OW9 OW10 101.9(12)
OW9 OW10 OW13 101.0(10)

loop_
_geom_bond_atom_site_label_1
_geom_bond_atom_site_label_2
_geom_bond_distance
Cu1 O52 1.906(5)
Cu1 N2 1.944(6)
Cu1 N1 2.033(6)
Cu1 N3 2.046(6)
Cu1 OW3 2.201(5)
Cu2 N5 1.911(5)
Cu2 O53 1.957(5)
Cu2 N6 2.033(5)
Cu2 N4 2.036(7)
Cu2 OW1 2.195(6)
Cu3 O34 1.912(5)
Cu3 N8 1.936(6)
Cu3 N9 2.045(6)
Cu3 N7 2.052(6)
Cu3 O23 2.174(5)
Cu4 O14 1.922(5)
Cu4 N11 1.957(7)
Cu4 N12 2.028(8)
Cu4 N10 2.032(8)
Cu4 O24 2.205(5)
K1 O12 2.736(6)
K1 OW2 2.831(8)
K1 OW14 2.836(12)
K1 O61 2.868(5)
K1 O53 2.888(6)
K1 O62 2.973(6)
K1 P6 3.578(3)
K1 P1 3.737(3)
K1 P5 3.822(3)
N1 C1 1.348(9)
N1 C5 1.348(9)
C1 C2 1.374(10)
C2 C3 1.396(11)
C3 C4 1.377(11)
C4 C5 1.400(10)
C5 C6 1.482(10)
N2 C10 1.339(9)
N2 C6 1.337(9)
C6 C7 1.383(10)
C7 C8 1.396(12)
C8 C9 1.382(12)
C9 C10 1.381(11)
C10 C11 1.474(11)
N3 C15 1.326(9)
N3 C11 1.363(9)
C11 C12 1.372(10)
C12 C13 1.383(12)
C13 C14 1.363(11)
C14 C15 1.397(10)
N4 C16 1.290(13)
N4 C20 1.376(13)
C16 C17 1.554(16)
C17 C18 1.386(18)
C18 C19 1.230(18)
C19 C20 1.347(15)
C20 C21 1.498(14)
N5 C21 1.3900
N5 C25 1.3900
C21 C22 1.3900
C22 C23 1.3900
C23 C24 1.3900
C24 C25 1.3900
C25 C26 1.346(8)
N6 C26 1.3900
N6 C30 1.3900
C26 C27 1.3900
C27 C28 1.3900
C28 C29 1.3900
C29 C30 1.3900
N7 C31 1.328(9)
N7 C35 1.341(9)
C31 C32 1.379(11)
C32 C33 1.363(11)
C33 C34 1.396(11)
C34 C35 1.371(10)
C35 C36 1.501(10)
N8 C36 1.334(9)
N8 C40 1.344(9)
C36 C37 1.378(10)
C37 C38 1.367(11)
C38 C39 1.388(12)
C39 C40 1.396(10)
C40 C41 1.461(10)
N9 C45 1.319(10)
N9 C41 1.356(9)
C41 C42 1.391(10)
C42 C43 1.389(11)
C43 C44 1.396(12)
C44 C45 1.394(11)
N10 C46 1.341(10)
N10 C50 1.349(11)
C46 C47 1.377(12)
C47 C48 1.376(11)
C48 C49 1.364(12)
C49 C50 1.399(13)
C50 C51 1.471(11)
N11 C55 1.325(10)
N11 C51 1.337(12)
C51 C52 1.399(12)
C52 C53 1.366(13)
C53 C54 1.405(15)
C54 C55 1.395(12)
C55 C56 1.485(13)
N12 C60 1.314(13)
N12 C56 1.360(10)
C56 C57 1.365(12)
C57 C58 1.360(14)
C58 C59 1.398(13)
C59 C60 1.383(13)
C61 O11 1.410(8)
C61 C66 1.515(9)
C61 C62 1.521(9)
C62 O21 1.431(7)
C62 C63 1.526(10)
C63 O31 1.445(8)
C63 C64 1.525(9)
C64 O41 1.423(8)
C64 C65 1.521(10)
C65 O51 1.430(8)
C65 C66 1.525(9)
C66 O61 1.438(8)
P1 O12 1.495(6)
P1 O14 1.518(5)
P1 O13 1.521(6)
P1 O11 1.624(5)
P2 O23 1.496(5)
P2 O24 1.503(5)
P2 O22 1.570(5)
P2 O21 1.590(5)
P3 O33 1.516(6)
P3 O32 1.522(6)
P3 O34 1.534(5)
P3 O31 1.606(5)
P4 O42 1.484(5)
P4 O44 1.511(5)
P4 O43 1.563(6)
P4 O41 1.599(5)
P5 O54 1.501(5)
P5 O52 1.513(5)
P5 O53 1.526(5)
P5 O51 1.602(5)
P6 O63 1.495(5)
P6 O62 1.500(6)
P6 O64 1.583(5)
P6 O61 1.608(5)
OW5 OW27 1.30(3)
OW9 OW15 1.63(2)
OW9 OW10 1.73(2)
OW10 OW13 1.751(19)
OW11 OW16 1.16(2)
